data_7059832
loop_
_publ_author_name
'Oloyede, Hammed Olawale'
'Woods, Joseph Anthony Orighomisan'
'G\"orls, Helmar'
'Plass, Winfried'
'Eseola, Abiodun Omokehinde'

_publ_section_title
;
 New cobalt(ii) coordination designs and the influence of varying chelate
 characters, ligand charges and incorporated group I metal ions on
 enzyme-like oxidative coupling activity
;
_journal_issue 35
_journal_name_full 'New Journal of Chemistry'
_journal_page_first 14849
_journal_page_last 14858
_journal_paper_doi 10.1039/D0NJ02347G
_journal_volume 44
_journal_year 2020
_chemical_formula_moiety 'C94 H130 Co2 N8 Na2 O14 S4'
_chemical_formula_sum 'C94 H130 Co2 N8 Na2 O14 S4'
_chemical_formula_weight 1888.13
_space_group_crystal_system monoclinic
_space_group_IT_number 14
_space_group_name_Hall '-P 2yn'
_space_group_name_H-M_alt 'P 1 21/n 1'
_atom_sites_solution_hydrogens mixed
_audit_creation_method SHELXL-2018/3
_audit_update_record
;
2020-02-25 deposited with the CCDC.	2020-07-29 downloaded from the CCDC.
;
_cell_angle_alpha 90
_cell_angle_beta 100.708(1)
_cell_angle_gamma 90
_cell_formula_units_Z 2
_cell_length_a 11.2513(3)
_cell_length_b 15.5659(4)
_cell_length_c 29.1361(8)
_cell_measurement_reflns_used 24143
_cell_measurement_temperature 133(2)
_cell_measurement_theta_max 27.476
_cell_measurement_theta_min 1.933
_cell_volume 5013.9(2)
_computing_cell_refinement DENZO
_computing_data_collection COLLECT
_computing_data_reduction DENZO
_computing_molecular_graphics SHELXTL/PC
_computing_publication_material 'SHELXL-2018/3 (Sheldrick, 2018)'
_computing_structure_refinement 'SHELXL-2018/3 (Sheldrick, 2018)'
_computing_structure_solution 'SHELXS-97 (Sheldrick, 2008)'
_diffrn_ambient_temperature 133(2)
_diffrn_measured_fraction_theta_full 0.957
_diffrn_measured_fraction_theta_max 0.950
_diffrn_measurement_device_type KappaCCD
_diffrn_measurement_method 'phi + omega - scans'
_diffrn_radiation_type MoK\a
_diffrn_radiation_wavelength 0.71073
_diffrn_reflns_av_R_equivalents 0.0537
_diffrn_reflns_av_unetI/netI 0.0469
_diffrn_reflns_Laue_measured_fraction_full 0.957
_diffrn_reflns_Laue_measured_fraction_max 0.950
_diffrn_reflns_limit_h_max 12
_diffrn_reflns_limit_h_min -14
_diffrn_reflns_limit_k_max 20
_diffrn_reflns_limit_k_min -16
_diffrn_reflns_limit_l_max 37
_diffrn_reflns_limit_l_min -37
_diffrn_reflns_number 24143
_diffrn_reflns_point_group_measured_fraction_full 0.957
_diffrn_reflns_point_group_measured_fraction_max 0.950
_diffrn_reflns_theta_full 25.242
_diffrn_reflns_theta_max 27.476
_diffrn_reflns_theta_min 1.933
_exptl_absorpt_coefficient_mu 0.485
_exptl_absorpt_correction_T_max 0.7456
_exptl_absorpt_correction_T_min 0.5783
_exptl_absorpt_correction_type multi-scan
_exptl_absorpt_process_details
; 
 SADABS 2016/2: Krause, L., Herbst-Irmer, R., Sheldrick G.M. & Stalke D., 
 J. Appl. Cryst. 48 (2015) 3-10 
;
_exptl_crystal_colour brown
_exptl_crystal_density_diffrn 1.251
_exptl_crystal_density_method 'not measured'
_exptl_crystal_description prism
_exptl_crystal_F_000 2004
_exptl_crystal_size_max 0.102
_exptl_crystal_size_mid 0.100
_exptl_crystal_size_min 0.084
_refine_diff_density_max 0.517
_refine_diff_density_min -0.689
_refine_diff_density_rms 0.070
_refine_ls_extinction_method none
_refine_ls_goodness_of_fit_ref 1.147
_refine_ls_hydrogen_treatment mixed
_refine_ls_matrix_type full
_refine_ls_number_parameters 578
_refine_ls_number_reflns 10918
_refine_ls_number_restraints 0
_refine_ls_restrained_S_all 1.147
_refine_ls_R_factor_all 0.0629
_refine_ls_R_factor_gt 0.0536
_refine_ls_shift/su_max 0.002
_refine_ls_shift/su_mean 0.000
_refine_ls_structure_factor_coef Fsqd
_refine_ls_weighting_details 'w=1/[\s^2^(Fo^2^)+(0.0333P)^2^+7.5544P] where P=(Fo^2^+2Fc^2^)/3'
_refine_ls_weighting_scheme calc
_refine_ls_wR_factor_gt 0.1220
_refine_ls_wR_factor_ref 0.1273
_reflns_Friedel_coverage 0.000
_reflns_number_gt 9650
_reflns_number_total 10918
_reflns_threshold_expression 'I > 2\s(I)'
_cod_data_source_file d0nj02347g2.cif
_cod_data_source_block FO6443
_cod_depositor_comments 'Adding full bibliography for 7059832--7059835.cif.'
_cod_original_sg_symbol_H-M 'P 21/n'
_cod_database_code 7059832
_shelx_shelxl_version_number 2018/3
_shelx_space_group_comment
; 
The symmetry employed for this shelxl refinement is uniquely defined 
by the following loop, which should always be used as a source of 
symmetry information in preference to the above space-group names. 
They are only intended as comments. 
;
_shelx_estimated_absorpt_t_min 0.952
_shelx_estimated_absorpt_t_max 0.960

loop_
_space_group_symop_operation_xyz
'x, y, z'
'-x+1/2, y+1/2, -z+1/2'
'-x, -y, -z'
'x-1/2, -y-1/2, z-1/2'

loop_
_atom_site_label
_atom_site_type_symbol
_atom_site_fract_x
_atom_site_fract_y
_atom_site_fract_z
_atom_site_U_iso_or_equiv
_atom_site_adp_type
_atom_site_occupancy
_atom_site_site_symmetry_order
_atom_site_calc_flag
_atom_site_refinement_flags_posn
_atom_site_refinement_flags_adp
_atom_site_refinement_flags_occupancy
_atom_site_disorder_assembly
_atom_site_disorder_group
Co1 Co 0.47900(3) 0.52659(2) 0.63193(2) 0.01712(9) Uani 1 1 d . . . . .
S1 S 0.65332(5) 0.41932(4) 0.58790(2) 0.01703(13) Uani 1 1 d . . . . .
S2 S 0.52346(6) 0.72184(4) 0.61237(2) 0.01764(13) Uani 1 1 d . . . . .
Na1 Na 0.54584(10) 0.59514(6) 0.51576(3) 0.0221(2) Uani 1 1 d . . . . .
O1 O 0.66167(16) 0.50794(11) 0.57374(6) 0.0205(4) Uani 1 1 d . . . . .
O2 O 0.59678(16) 0.36167(11) 0.55152(6) 0.0225(4) Uani 1 1 d . . . . .
O3 O 0.46790(17) 0.68578(11) 0.56786(6) 0.0220(4) Uani 1 1 d . . . . .
O4 O 0.64672(17) 0.75052(11) 0.61603(7) 0.0239(4) Uani 1 1 d . . . . .
O5 O 0.30841(16) 0.50559(11) 0.60496(6) 0.0224(4) Uani 1 1 d . . . . .
O6 O 0.39149(17) 0.49849(12) 0.54179(6) 0.0240(4) Uani 1 1 d . . . . .
O7 O 0.7128(2) 0.69449(14) 0.52857(8) 0.0370(5) Uani 1 1 d . . . . .
N1 N 0.58055(18) 0.42339(13) 0.63061(7) 0.0171(4) Uani 1 1 d . . . . .
N2 N 0.5479(2) 0.44477(14) 0.72802(7) 0.0209(4) Uani 1 1 d . . . . .
N3 N 0.52627(19) 0.51228(13) 0.70305(7) 0.0177(4) Uani 1 1 d . . . . .
N4 N 0.51586(19) 0.64841(13) 0.65038(7) 0.0181(4) Uani 1 1 d . . . . .
C1 C 0.5695(2) 0.35260(15) 0.65903(9) 0.0182(5) Uani 1 1 d . . . . .
C2 C 0.5832(2) 0.26680(16) 0.64530(9) 0.0222(5) Uani 1 1 d . . . . .
H2A H 0.602100 0.255451 0.615433 0.027 Uiso 1 1 calc R U . . .
C3 C 0.5696(2) 0.19883(16) 0.67452(10) 0.0259(6) Uani 1 1 d . . . . .
H3A H 0.579235 0.141781 0.664217 0.031 Uiso 1 1 calc R U . . .
C4 C 0.5423(3) 0.21202(17) 0.71850(10) 0.0276(6) Uani 1 1 d . . . . .
H4A H 0.530128 0.164788 0.737763 0.033 Uiso 1 1 calc R U . . .
C5 C 0.5332(3) 0.29509(17) 0.73355(10) 0.0251(6) Uani 1 1 d . . . . .
H5A H 0.518664 0.304982 0.764202 0.030 Uiso 1 1 calc R U . . .
C6 C 0.5449(2) 0.36578(16) 0.70462(9) 0.0208(5) Uani 1 1 d . . . . .
C7 C 0.5555(2) 0.59062(16) 0.72733(9) 0.0187(5) Uani 1 1 d . . . . .
C8 C 0.5904(2) 0.59638(17) 0.77579(9) 0.0221(5) Uani 1 1 d . . . . .
H8A H 0.589721 0.546706 0.794686 0.027 Uiso 1 1 calc R U . . .
C9 C 0.6258(2) 0.67436(18) 0.79604(9) 0.0256(6) Uani 1 1 d . . . . .
H9A H 0.647909 0.679286 0.829025 0.031 Uiso 1 1 calc R U . . .
C10 C 0.6289(2) 0.74627(17) 0.76755(10) 0.0252(5) Uani 1 1 d . . . . .
H10A H 0.654487 0.799890 0.781552 0.030 Uiso 1 1 calc R U . . .
C11 C 0.5956(2) 0.74131(17) 0.71958(9) 0.0234(5) Uani 1 1 d . . . . .
H11A H 0.598994 0.791082 0.701000 0.028 Uiso 1 1 calc R U . . .
C12 C 0.5567(2) 0.66280(16) 0.69823(9) 0.0185(5) Uani 1 1 d . . . . .
C13 C 0.4332(2) 0.81147(15) 0.62477(8) 0.0190(5) Uani 1 1 d . . . . .
C14 C 0.3199(2) 0.79514(16) 0.63762(9) 0.0207(5) Uani 1 1 d . . . . .
C15 C 0.2606(2) 0.86401(17) 0.65433(10) 0.0251(6) Uani 1 1 d . . . . .
H15A H 0.186338 0.853679 0.664424 0.030 Uiso 1 1 calc R U . . .
C16 C 0.3065(3) 0.94708(17) 0.65670(10) 0.0257(6) Uani 1 1 d . . . . .
C17 C 0.4116(3) 0.96179(16) 0.64022(10) 0.0252(6) Uani 1 1 d . . . . .
H17A H 0.440720 1.019062 0.640179 0.030 Uiso 1 1 calc R U . . .
C18 C 0.4776(2) 0.89641(16) 0.62350(9) 0.0214(5) Uani 1 1 d . . . . .
C19 C 0.2533(2) 0.70926(16) 0.63172(9) 0.0214(5) Uani 1 1 d . . . . .
H19A H 0.297940 0.669936 0.613729 0.026 Uiso 1 1 calc R U . . .
C20 C 0.2468(3) 0.66629(18) 0.67848(9) 0.0255(6) Uani 1 1 d . . . . .
H20A H 0.328103 0.663156 0.697598 0.038 Uiso 1 1 calc R U . . .
H20B H 0.213844 0.608155 0.672851 0.038 Uiso 1 1 calc R U . . .
H20C H 0.194229 0.700049 0.694922 0.038 Uiso 1 1 calc R U . . .
C21 C 0.1249(3) 0.72085(19) 0.60386(10) 0.0283(6) Uani 1 1 d . . . . .
H21A H 0.127671 0.754891 0.575779 0.042 Uiso 1 1 calc R U . . .
H21B H 0.075281 0.750658 0.623173 0.042 Uiso 1 1 calc R U . . .
H21C H 0.089542 0.664436 0.594773 0.042 Uiso 1 1 calc R U . . .
C22 C 0.2378(3) 1.02122(18) 0.67407(11) 0.0310(6) Uani 1 1 d . . . . .
H22A H 0.288500 1.074019 0.674121 0.037 Uiso 1 1 calc R U . . .
C23 C 0.2200(3) 1.0065(2) 0.72401(11) 0.0421(8) Uani 1 1 d . . . . .
H23A H 0.298890 0.998471 0.744403 0.063 Uiso 1 1 calc R U . . .
H23B H 0.170239 0.955208 0.725185 0.063 Uiso 1 1 calc R U . . .
H23C H 0.179438 1.056497 0.734591 0.063 Uiso 1 1 calc R U . . .
C24 C 0.1187(3) 1.0377(2) 0.64121(12) 0.0416(8) Uani 1 1 d . . . . .
H24A H 0.133713 1.047152 0.609520 0.062 Uiso 1 1 calc R U . . .
H24B H 0.080010 1.088710 0.651588 0.062 Uiso 1 1 calc R U . . .
H24C H 0.065476 0.987897 0.641290 0.062 Uiso 1 1 calc R U . . .
C25 C 0.5877(3) 0.92481(17) 0.60321(10) 0.0261(6) Uani 1 1 d . . . . .
H25A H 0.611689 0.875510 0.584882 0.031 Uiso 1 1 calc R U . . .
C26 C 0.6955(3) 0.9459(2) 0.64172(12) 0.0360(7) Uani 1 1 d . . . . .
H26A H 0.720792 0.894097 0.660034 0.054 Uiso 1 1 calc R U . . .
H26B H 0.672222 0.990373 0.662174 0.054 Uiso 1 1 calc R U . . .
H26C H 0.762689 0.966896 0.627663 0.054 Uiso 1 1 calc R U . . .
C27 C 0.5569(3) 1.00091(19) 0.56949(11) 0.0363(7) Uani 1 1 d . . . . .
H27A H 0.624109 1.011100 0.553081 0.054 Uiso 1 1 calc R U . . .
H27B H 0.543368 1.052419 0.587176 0.054 Uiso 1 1 calc R U . . .
H27C H 0.483481 0.987747 0.546730 0.054 Uiso 1 1 calc R U . . .
C28 C 0.8043(2) 0.38503(15) 0.61121(8) 0.0175(5) Uani 1 1 d . . . . .
C29 C 0.8729(2) 0.43922(16) 0.64519(9) 0.0195(5) Uani 1 1 d . . . . .
C30 C 0.9945(2) 0.41977(17) 0.66050(9) 0.0217(5) Uani 1 1 d . . . . .
H30A H 1.041521 0.456331 0.682945 0.026 Uiso 1 1 calc R U . . .
C31 C 1.0500(2) 0.34939(17) 0.64441(9) 0.0218(5) Uani 1 1 d . . . . .
C32 C 0.9795(2) 0.29627(17) 0.61206(9) 0.0227(5) Uani 1 1 d . . . . .
H32A H 1.016392 0.247142 0.601353 0.027 Uiso 1 1 calc R U . . .
C33 C 0.8574(2) 0.31114(15) 0.59442(8) 0.0190(5) Uani 1 1 d . . . . .
C34 C 0.8264(2) 0.51870(16) 0.66779(10) 0.0222(5) Uani 1 1 d . . . . .
H34A H 0.737707 0.523930 0.655269 0.027 Uiso 1 1 calc R U . . .
C35 C 0.8431(3) 0.50741(18) 0.72078(10) 0.0269(6) Uani 1 1 d . . . . .
H35A H 0.800819 0.455424 0.727853 0.040 Uiso 1 1 calc R U . . .
H35B H 0.809813 0.557434 0.734426 0.040 Uiso 1 1 calc R U . . .
H35C H 0.929513 0.502137 0.733999 0.040 Uiso 1 1 calc R U . . .
C36 C 0.8876(3) 0.60081(18) 0.65464(11) 0.0315(6) Uani 1 1 d . . . . .
H36A H 0.852033 0.650855 0.667382 0.047 Uiso 1 1 calc R U . . .
H36B H 0.875567 0.605665 0.620549 0.047 Uiso 1 1 calc R U . . .
H36C H 0.974430 0.598371 0.667574 0.047 Uiso 1 1 calc R U . . .
C37 C 1.1820(2) 0.33070(18) 0.66474(10) 0.0245(5) Uani 1 1 d . . . . .
H37A H 1.223910 0.387080 0.671984 0.029 Uiso 1 1 calc R U . . .
C38 C 1.1900(3) 0.2818(2) 0.71089(10) 0.0347(7) Uani 1 1 d . . . . .
H38A H 1.153148 0.316224 0.732682 0.052 Uiso 1 1 calc R U . . .
H38B H 1.275066 0.270831 0.724437 0.052 Uiso 1 1 calc R U . . .
H38C H 1.146909 0.226998 0.705050 0.052 Uiso 1 1 calc R U . . .
C39 C 1.2478(3) 0.2824(2) 0.63174(11) 0.0311(6) Uani 1 1 d . . . . .
H39A H 1.242977 0.315169 0.602733 0.047 Uiso 1 1 calc R U . . .
H39B H 1.210008 0.226007 0.624686 0.047 Uiso 1 1 calc R U . . .
H39C H 1.332760 0.274785 0.646469 0.047 Uiso 1 1 calc R U . . .
C40 C 0.7941(2) 0.24963(16) 0.55657(9) 0.0225(5) Uani 1 1 d . . . . .
H40A H 0.706457 0.247627 0.558697 0.027 Uiso 1 1 calc R U . . .
C41 C 0.8432(3) 0.15734(19) 0.56152(12) 0.0374(7) Uani 1 1 d . . . . .
H41A H 0.844360 0.136932 0.593418 0.056 Uiso 1 1 calc R U . . .
H41B H 0.925498 0.156307 0.554946 0.056 Uiso 1 1 calc R U . . .
H41C H 0.791031 0.119908 0.539345 0.056 Uiso 1 1 calc R U . . .
C42 C 0.8037(3) 0.2852(2) 0.50845(10) 0.0359(7) Uani 1 1 d . . . . .
H42A H 0.768034 0.342822 0.504799 0.054 Uiso 1 1 calc R U . . .
H42B H 0.760289 0.247304 0.484140 0.054 Uiso 1 1 calc R U . . .
H42C H 0.889040 0.288369 0.505581 0.054 Uiso 1 1 calc R U . . .
C43 C 0.3012(2) 0.49401(15) 0.56079(9) 0.0204(5) Uani 1 1 d . . . . .
C44 C 0.1773(3) 0.47566(19) 0.53291(10) 0.0307(6) Uani 1 1 d . . . . .
H44A H 0.184970 0.450498 0.502759 0.046 Uiso 1 1 calc R U . . .
H44B H 0.131161 0.529284 0.527679 0.046 Uiso 1 1 calc R U . . .
H44C H 0.135192 0.435246 0.550116 0.046 Uiso 1 1 calc R U . . .
C45 C 0.7483(3) 0.7614(2) 0.50028(13) 0.0445(8) Uani 1 1 d . . . . .
H45A H 0.790004 0.733955 0.476588 0.053 Uiso 1 1 calc R U . . .
C46 C 0.6390(4) 0.8071(3) 0.47450(15) 0.0581(10) Uani 1 1 d . . . . .
H46A H 0.587967 0.766535 0.453907 0.087 Uiso 1 1 calc R U . . .
H46B H 0.664344 0.853608 0.455773 0.087 Uiso 1 1 calc R U . . .
H46C H 0.592995 0.831210 0.496922 0.087 Uiso 1 1 calc R U . . .
C47 C 0.8382(4) 0.8222(3) 0.52962(17) 0.0631(12) Uani 1 1 d . . . . .
H47A H 0.910567 0.790100 0.543897 0.095 Uiso 1 1 calc R U . . .
H47B H 0.800878 0.847930 0.554195 0.095 Uiso 1 1 calc R U . . .
H47C H 0.860807 0.867676 0.509622 0.095 Uiso 1 1 calc R U . . .
H7B H 0.707(4) 0.716(3) 0.5566(16) 0.072(14) Uiso 1 1 d . . . . .

loop_
_atom_site_aniso_label
_atom_site_aniso_U_11
_atom_site_aniso_U_22
_atom_site_aniso_U_33
_atom_site_aniso_U_23
_atom_site_aniso_U_13
_atom_site_aniso_U_12
Co1 0.02071(17) 0.00995(15) 0.02069(17) -0.00027(12) 0.00384(13) 0.00170(12)
S1 0.0194(3) 0.0123(3) 0.0192(3) 0.0002(2) 0.0031(2) 0.0024(2)
S2 0.0225(3) 0.0100(3) 0.0214(3) -0.0007(2) 0.0066(2) 0.0023(2)
Na1 0.0299(6) 0.0153(5) 0.0209(5) -0.0010(4) 0.0039(4) 0.0040(4)
O1 0.0268(10) 0.0123(8) 0.0223(9) 0.0040(7) 0.0042(7) 0.0034(7)
O2 0.0241(9) 0.0188(9) 0.0235(9) -0.0047(7) 0.0011(7) 0.0047(7)
O3 0.0288(10) 0.0140(8) 0.0233(9) -0.0013(7) 0.0055(8) 0.0042(7)
O4 0.0255(10) 0.0169(9) 0.0304(10) -0.0017(7) 0.0082(8) 0.0016(7)
O5 0.0228(9) 0.0173(9) 0.0271(9) -0.0018(7) 0.0045(8) 0.0007(7)
O6 0.0265(10) 0.0173(9) 0.0286(10) 0.0010(7) 0.0059(8) 0.0027(7)
O7 0.0485(14) 0.0307(11) 0.0360(12) -0.0031(9) 0.0191(10) -0.0023(10)
N1 0.0192(10) 0.0110(9) 0.0211(10) 0.0006(8) 0.0038(8) 0.0020(8)
N2 0.0245(11) 0.0162(10) 0.0225(10) 0.0023(8) 0.0057(9) 0.0004(8)
N3 0.0199(10) 0.0132(10) 0.0207(10) 0.0003(8) 0.0052(8) 0.0014(8)
N4 0.0249(11) 0.0112(9) 0.0183(10) 0.0009(8) 0.0036(8) 0.0008(8)
C1 0.0160(11) 0.0120(11) 0.0255(12) 0.0020(9) 0.0010(10) -0.0001(9)
C2 0.0232(13) 0.0135(12) 0.0307(14) 0.0001(10) 0.0069(11) 0.0010(9)
C3 0.0253(14) 0.0119(11) 0.0398(16) 0.0043(11) 0.0043(12) 0.0034(10)
C4 0.0281(14) 0.0162(12) 0.0380(15) 0.0090(11) 0.0051(12) 0.0025(10)
C5 0.0296(14) 0.0192(13) 0.0265(13) 0.0069(10) 0.0053(11) 0.0003(10)
C6 0.0214(12) 0.0139(12) 0.0274(13) 0.0027(10) 0.0051(10) 0.0013(9)
C7 0.0191(12) 0.0148(11) 0.0226(12) -0.0020(9) 0.0045(10) 0.0004(9)
C8 0.0221(12) 0.0221(13) 0.0228(12) 0.0006(10) 0.0060(10) 0.0019(10)
C9 0.0284(14) 0.0289(14) 0.0188(12) -0.0036(10) 0.0023(11) 0.0012(11)
C10 0.0267(14) 0.0186(12) 0.0292(14) -0.0074(10) 0.0020(11) -0.0007(10)
C11 0.0248(13) 0.0165(12) 0.0286(13) -0.0025(10) 0.0043(11) -0.0004(10)
C12 0.0195(12) 0.0149(11) 0.0212(12) -0.0029(9) 0.0042(10) 0.0014(9)
C13 0.0253(13) 0.0130(11) 0.0189(11) -0.0008(9) 0.0048(10) 0.0030(9)
C14 0.0262(13) 0.0159(12) 0.0209(12) 0.0016(9) 0.0063(10) 0.0042(10)
C15 0.0258(13) 0.0213(13) 0.0301(14) -0.0005(11) 0.0100(11) 0.0054(10)
C16 0.0322(15) 0.0152(12) 0.0297(14) -0.0023(10) 0.0060(11) 0.0084(11)
C17 0.0324(14) 0.0108(11) 0.0325(14) -0.0013(10) 0.0066(12) 0.0009(10)
C18 0.0268(13) 0.0128(11) 0.0245(12) -0.0002(9) 0.0045(10) 0.0022(10)
C19 0.0241(13) 0.0179(12) 0.0235(12) -0.0018(10) 0.0077(10) -0.0006(10)
C20 0.0269(14) 0.0222(13) 0.0282(14) 0.0027(11) 0.0071(11) -0.0023(11)
C21 0.0271(14) 0.0338(15) 0.0243(13) -0.0014(11) 0.0053(11) -0.0030(12)
C22 0.0338(15) 0.0180(13) 0.0426(17) -0.0063(12) 0.0110(13) 0.0071(11)
C23 0.054(2) 0.0353(17) 0.0391(17) -0.0074(14) 0.0145(15) 0.0193(15)
C24 0.048(2) 0.0325(17) 0.0444(18) 0.0001(14) 0.0082(16) 0.0220(15)
C25 0.0340(15) 0.0144(12) 0.0326(14) 0.0003(10) 0.0128(12) -0.0016(10)
C26 0.0337(16) 0.0258(15) 0.0494(19) -0.0032(13) 0.0104(14) -0.0053(12)
C27 0.0503(19) 0.0220(14) 0.0400(17) 0.0066(13) 0.0171(15) -0.0012(13)
C28 0.0186(12) 0.0131(11) 0.0209(11) 0.0008(9) 0.0040(9) 0.0012(9)
C29 0.0224(12) 0.0152(11) 0.0216(12) 0.0016(9) 0.0055(10) 0.0008(9)
C30 0.0220(13) 0.0192(12) 0.0237(12) -0.0023(10) 0.0034(10) -0.0001(10)
C31 0.0209(13) 0.0196(12) 0.0265(13) 0.0041(10) 0.0085(10) 0.0020(10)
C32 0.0266(13) 0.0184(12) 0.0239(13) 0.0010(10) 0.0068(11) 0.0034(10)
C33 0.0255(13) 0.0133(11) 0.0187(11) 0.0019(9) 0.0053(10) 0.0010(9)
C34 0.0193(12) 0.0146(12) 0.0327(14) -0.0042(10) 0.0047(11) -0.0016(9)
C35 0.0284(14) 0.0222(13) 0.0296(14) -0.0082(11) 0.0047(12) -0.0002(11)
C36 0.0297(15) 0.0174(13) 0.0474(18) 0.0001(12) 0.0072(13) -0.0016(11)
C37 0.0218(13) 0.0217(13) 0.0297(14) 0.0023(10) 0.0035(11) 0.0038(10)
C38 0.0250(14) 0.0466(19) 0.0323(15) 0.0098(14) 0.0053(12) 0.0072(13)
C39 0.0239(14) 0.0337(16) 0.0364(16) 0.0025(12) 0.0071(12) 0.0082(12)
C40 0.0250(13) 0.0189(12) 0.0236(12) -0.0054(10) 0.0040(10) 0.0034(10)
C41 0.0419(18) 0.0209(14) 0.0460(18) -0.0132(13) -0.0006(14) 0.0066(13)
C42 0.0355(17) 0.0478(19) 0.0250(14) -0.0041(13) 0.0070(12) 0.0001(14)
C43 0.0242(13) 0.0091(10) 0.0267(13) -0.0013(9) 0.0019(10) 0.0032(9)
C44 0.0276(15) 0.0286(15) 0.0335(15) -0.0054(12) -0.0006(12) -0.0006(12)
C45 0.055(2) 0.0364(18) 0.0459(19) 0.0059(15) 0.0200(17) 0.0073(16)
C46 0.062(3) 0.053(2) 0.054(2) 0.0086(19) -0.004(2) 0.005(2)
C47 0.048(2) 0.053(3) 0.089(3) 0.011(2) 0.014(2) -0.0141(19)

loop_
_atom_type_symbol
_atom_type_description
_atom_type_scat_dispersion_real
_atom_type_scat_dispersion_imag
_atom_type_scat_source
C C 0.0033 0.0016 'International Tables Vol C Tables 4.2.6.8 and 6.1.1.4'
H H 0.0000 0.0000 'International Tables Vol C Tables 4.2.6.8 and 6.1.1.4'
N N 0.0061 0.0033 'International Tables Vol C Tables 4.2.6.8 and 6.1.1.4'
O O 0.0106 0.0060 'International Tables Vol C Tables 4.2.6.8 and 6.1.1.4'
S S 0.1246 0.1234 'International Tables Vol C Tables 4.2.6.8 and 6.1.1.4'
Na Na 0.0362 0.0249 'International Tables Vol C Tables 4.2.6.8 and 6.1.1.4'
Co Co 0.3494 0.9721 'International Tables Vol C Tables 4.2.6.8 and 6.1.1.4'

loop_
_geom_angle_atom_site_label_1
_geom_angle_atom_site_label_2
_geom_angle_atom_site_label_3
_geom_angle
_geom_angle_site_symmetry_1
_geom_angle_site_symmetry_3
_geom_angle_publ_flag
O5 Co1 N1 112.53(8) . . ?
O5 Co1 N4 113.93(8) . . ?
N1 Co1 N4 133.36(9) . . ?
O5 Co1 N3 115.90(8) . . ?
N1 Co1 N3 83.63(8) . . ?
N4 Co1 N3 80.17(8) . . ?
O2 S1 O1 115.21(11) . . ?
O2 S1 N1 111.93(11) . . ?
O1 S1 N1 104.58(10) . . ?
O2 S1 C28 110.55(11) . . ?
O1 S1 C28 106.56(11) . . ?
N1 S1 C28 107.53(11) . . ?
O4 S2 O3 115.88(11) . . ?
O4 S2 N4 110.08(11) . . ?
O3 S2 N4 105.85(11) . . ?
O4 S2 C13 108.40(11) . . ?
O3 S2 C13 108.36(11) . . ?
N4 S2 C13 108.00(11) . . ?
O3 Na1 O1 96.04(7) . . ?
O3 Na1 O2 94.96(7) . 3_666 ?
O1 Na1 O2 161.18(8) . 3_666 ?
O3 Na1 O7 83.61(8) . . ?
O1 Na1 O7 86.98(8) . . ?
O2 Na1 O7 109.41(8) 3_666 . ?
O3 Na1 O6 175.06(8) . 3_666 ?
O1 Na1 O6 87.50(7) . 3_666 ?
O2 Na1 O6 80.72(7) 3_666 3_666 ?
O7 Na1 O6 100.05(8) . 3_666 ?
O3 Na1 O6 78.69(7) . . ?
O1 Na1 O6 76.17(7) . . ?
O2 Na1 O6 91.12(7) 3_666 . ?
O7 Na1 O6 153.97(8) . . ?
O6 Na1 O6 98.90(7) 3_666 . ?
O3 Na1 Na1 126.69(7) . 3_666 ?
O1 Na1 Na1 77.28(6) . 3_666 ?
O2 Na1 Na1 83.90(6) 3_666 3_666 ?
O7 Na1 Na1 146.70(8) . 3_666 ?
O6 Na1 Na1 50.74(5) 3_666 3_666 ?
O6 Na1 Na1 48.16(5) . 3_666 ?
S1 O1 Na1 134.04(11) . . ?
S1 O2 Na1 124.42(11) . 3_666 ?
S2 O3 Na1 131.29(11) . . ?
C43 O5 Co1 107.41(16) . . ?
C43 O6 Na1 129.78(17) . 3_666 ?
C43 O6 Na1 146.30(16) . . ?
Na1 O6 Na1 81.10(7) 3_666 . ?
C45 O7 Na1 132.2(2) . . ?
C45 O7 H7B 109(3) . . ?
Na1 O7 H7B 101(3) . . ?
C1 N1 S1 122.66(17) . . ?
C1 N1 Co1 120.95(16) . . ?
S1 N1 Co1 115.16(11) . . ?
N3 N2 C6 117.4(2) . . ?
N2 N3 C7 115.0(2) . . ?
N2 N3 Co1 130.63(17) . . ?
C7 N3 Co1 113.76(16) . . ?
C12 N4 S2 121.50(17) . . ?
C12 N4 Co1 115.68(15) . . ?
S2 N4 Co1 121.78(12) . . ?
N1 C1 C2 123.5(2) . . ?
N1 C1 C6 119.6(2) . . ?
C2 C1 C6 116.9(2) . . ?
C3 C2 C1 121.3(2) . . ?
C3 C2 H2A 119.4 . . ?
C1 C2 H2A 119.4 . . ?
C2 C3 C4 121.6(2) . . ?
C2 C3 H3A 119.2 . . ?
C4 C3 H3A 119.2 . . ?
C5 C4 C3 118.4(2) . . ?
C5 C4 H4A 120.8 . . ?
C3 C4 H4A 120.8 . . ?
C4 C5 C6 121.6(3) . . ?
C4 C5 H5A 119.2 . . ?
C6 C5 H5A 119.2 . . ?
N2 C6 C5 113.0(2) . . ?
N2 C6 C1 126.1(2) . . ?
C5 C6 C1 120.2(2) . . ?
C8 C7 C12 121.7(2) . . ?
C8 C7 N3 123.7(2) . . ?
C12 C7 N3 114.4(2) . . ?
C9 C8 C7 119.7(2) . . ?
C9 C8 H8A 120.2 . . ?
C7 C8 H8A 120.2 . . ?
C8 C9 C10 119.3(2) . . ?
C8 C9 H9A 120.4 . . ?
C10 C9 H9A 120.4 . . ?
C11 C10 C9 121.6(2) . . ?
C11 C10 H10A 119.2 . . ?
C9 C10 H10A 119.2 . . ?
C10 C11 C12 120.1(2) . . ?
C10 C11 H11A 120.0 . . ?
C12 C11 H11A 120.0 . . ?
N4 C12 C11 126.7(2) . . ?
N4 C12 C7 115.6(2) . . ?
C11 C12 C7 117.7(2) . . ?
C18 C13 C14 120.9(2) . . ?
C18 C13 S2 120.23(19) . . ?
C14 C13 S2 118.84(18) . . ?
C15 C14 C13 117.8(2) . . ?
C15 C14 C19 117.0(2) . . ?
C13 C14 C19 125.1(2) . . ?
C16 C15 C14 122.3(3) . . ?
C16 C15 H15A 118.9 . . ?
C14 C15 H15A 118.9 . . ?
C17 C16 C15 118.2(2) . . ?
C17 C16 C22 120.7(3) . . ?
C15 C16 C22 120.9(3) . . ?
C16 C17 C18 123.1(2) . . ?
C16 C17 H17A 118.4 . . ?
C18 C17 H17A 118.4 . . ?
C17 C18 C13 117.2(2) . . ?
C17 C18 C25 116.3(2) . . ?
C13 C18 C25 126.4(2) . . ?
C14 C19 C21 110.6(2) . . ?
C14 C19 C20 112.7(2) . . ?
C21 C19 C20 109.1(2) . . ?
C14 C19 H19A 108.1 . . ?
C21 C19 H19A 108.1 . . ?
C20 C19 H19A 108.1 . . ?
C19 C20 H20A 109.5 . . ?
C19 C20 H20B 109.5 . . ?
H20A C20 H20B 109.5 . . ?
C19 C20 H20C 109.5 . . ?
H20A C20 H20C 109.5 . . ?
H20B C20 H20C 109.5 . . ?
C19 C21 H21A 109.5 . . ?
C19 C21 H21B 109.5 . . ?
H21A C21 H21B 109.5 . . ?
C19 C21 H21C 109.5 . . ?
H21A C21 H21C 109.5 . . ?
H21B C21 H21C 109.5 . . ?
C24 C22 C23 111.8(3) . . ?
C24 C22 C16 111.2(2) . . ?
C23 C22 C16 111.6(2) . . ?
C24 C22 H22A 107.4 . . ?
C23 C22 H22A 107.4 . . ?
C16 C22 H22A 107.4 . . ?
C22 C23 H23A 109.5 . . ?
C22 C23 H23B 109.5 . . ?
H23A C23 H23B 109.5 . . ?
C22 C23 H23C 109.5 . . ?
H23A C23 H23C 109.5 . . ?
H23B C23 H23C 109.5 . . ?
C22 C24 H24A 109.5 . . ?
C22 C24 H24B 109.5 . . ?
H24A C24 H24B 109.5 . . ?
C22 C24 H24C 109.5 . . ?
H24A C24 H24C 109.5 . . ?
H24B C24 H24C 109.5 . . ?
C26 C25 C18 111.5(2) . . ?
C26 C25 C27 111.0(2) . . ?
C18 C25 C27 111.5(2) . . ?
C26 C25 H25A 107.6 . . ?
C18 C25 H25A 107.6 . . ?
C27 C25 H25A 107.6 . . ?
C25 C26 H26A 109.5 . . ?
C25 C26 H26B 109.5 . . ?
H26A C26 H26B 109.5 . . ?
C25 C26 H26C 109.5 . . ?
H26A C26 H26C 109.5 . . ?
H26B C26 H26C 109.5 . . ?
C25 C27 H27A 109.5 . . ?
C25 C27 H27B 109.5 . . ?
H27A C27 H27B 109.5 . . ?
C25 C27 H27C 109.5 . . ?
H27A C27 H27C 109.5 . . ?
H27B C27 H27C 109.5 . . ?
C29 C28 C33 120.9(2) . . ?
C29 C28 S1 116.31(18) . . ?
C33 C28 S1 122.65(19) . . ?
C30 C29 C28 118.1(2) . . ?
C30 C29 C34 115.5(2) . . ?
C28 C29 C34 126.5(2) . . ?
C31 C30 C29 122.8(2) . . ?
C31 C30 H30A 118.6 . . ?
C29 C30 H30A 118.6 . . ?
C30 C31 C32 117.7(2) . . ?
C30 C31 C37 119.2(2) . . ?
C32 C31 C37 123.0(2) . . ?
C31 C32 C33 123.5(2) . . ?
C31 C32 H32A 118.3 . . ?
C33 C32 H32A 118.3 . . ?
C32 C33 C28 117.0(2) . . ?
C32 C33 C40 117.1(2) . . ?
C28 C33 C40 125.7(2) . . ?
C35 C34 C36 111.8(2) . . ?
C35 C34 C29 110.6(2) . . ?
C36 C34 C29 111.0(2) . . ?
C35 C34 H34A 107.8 . . ?
C36 C34 H34A 107.8 . . ?
C29 C34 H34A 107.8 . . ?
C34 C35 H35A 109.5 . . ?
C34 C35 H35B 109.5 . . ?
H35A C35 H35B 109.5 . . ?
C34 C35 H35C 109.5 . . ?
H35A C35 H35C 109.5 . . ?
H35B C35 H35C 109.5 . . ?
C34 C36 H36A 109.5 . . ?
C34 C36 H36B 109.5 . . ?
H36A C36 H36B 109.5 . . ?
C34 C36 H36C 109.5 . . ?
H36A C36 H36C 109.5 . . ?
H36B C36 H36C 109.5 . . ?
C39 C37 C31 113.8(2) . . ?
C39 C37 C38 110.7(2) . . ?
C31 C37 C38 109.3(2) . . ?
C39 C37 H37A 107.6 . . ?
C31 C37 H37A 107.6 . . ?
C38 C37 H37A 107.6 . . ?
C37 C38 H38A 109.5 . . ?
C37 C38 H38B 109.5 . . ?
H38A C38 H38B 109.5 . . ?
C37 C38 H38C 109.5 . . ?
H38A C38 H38C 109.5 . . ?
H38B C38 H38C 109.5 . . ?
C37 C39 H39A 109.5 . . ?
C37 C39 H39B 109.5 . . ?
H39A C39 H39B 109.5 . . ?
C37 C39 H39C 109.5 . . ?
H39A C39 H39C 109.5 . . ?
H39B C39 H39C 109.5 . . ?
C42 C40 C33 109.3(2) . . ?
C42 C40 C41 109.8(2) . . ?
C33 C40 C41 114.0(2) . . ?
C42 C40 H40A 107.9 . . ?
C33 C40 H40A 107.9 . . ?
C41 C40 H40A 107.9 . . ?
C40 C41 H41A 109.5 . . ?
C40 C41 H41B 109.5 . . ?
H41A C41 H41B 109.5 . . ?
C40 C41 H41C 109.5 . . ?
H41A C41 H41C 109.5 . . ?
H41B C41 H41C 109.5 . . ?
C40 C42 H42A 109.5 . . ?
C40 C42 H42B 109.5 . . ?
H42A C42 H42B 109.5 . . ?
C40 C42 H42C 109.5 . . ?
H42A C42 H42C 109.5 . . ?
H42B C42 H42C 109.5 . . ?
O6 C43 O5 122.1(2) . . ?
O6 C43 C44 121.4(2) . . ?
O5 C43 C44 116.5(2) . . ?
C43 C44 H44A 109.5 . . ?
C43 C44 H44B 109.5 . . ?
H44A C44 H44B 109.5 . . ?
C43 C44 H44C 109.5 . . ?
H44A C44 H44C 109.5 . . ?
H44B C44 H44C 109.5 . . ?
O7 C45 C46 110.2(3) . . ?
O7 C45 C47 110.8(3) . . ?
C46 C45 C47 112.5(3) . . ?
O7 C45 H45A 107.7 . . ?
C46 C45 H45A 107.7 . . ?
C47 C45 H45A 107.7 . . ?
C45 C46 H46A 109.5 . . ?
C45 C46 H46B 109.5 . . ?
H46A C46 H46B 109.5 . . ?
C45 C46 H46C 109.5 . . ?
H46A C46 H46C 109.5 . . ?
H46B C46 H46C 109.5 . . ?
C45 C47 H47A 109.5 . . ?
C45 C47 H47B 109.5 . . ?
H47A C47 H47B 109.5 . . ?
C45 C47 H47C 109.5 . . ?
H47A C47 H47C 109.5 . . ?
H47B C47 H47C 109.5 . . ?

loop_
_geom_bond_atom_site_label_1
_geom_bond_atom_site_label_2
_geom_bond_distance
_geom_bond_site_symmetry_2
_geom_bond_publ_flag
Co1 O5 1.9615(19) . ?
Co1 N1 1.976(2) . ?
Co1 N4 1.993(2) . ?
Co1 N3 2.053(2) . ?
S1 O2 1.4434(18) . ?
S1 O1 1.4478(18) . ?
S1 N1 1.613(2) . ?
S1 C28 1.790(2) . ?
S2 O4 1.4419(19) . ?
S2 O3 1.4445(19) . ?
S2 N4 1.605(2) . ?
S2 C13 1.801(2) . ?
Na1 O3 2.358(2) . ?
Na1 O1 2.361(2) . ?
Na1 O2 2.388(2) 3_666 ?
Na1 O7 2.408(3) . ?
Na1 O6 2.423(2) 3_666 ?
Na1 O6 2.519(2) . ?
Na1 Na1 3.214(2) 3_666 ?
O5 C43 1.287(3) . ?
O6 C43 1.246(3) . ?
O7 C45 1.430(4) . ?
O7 H7B 0.90(5) . ?
N1 C1 1.398(3) . ?
N2 N3 1.276(3) . ?
N2 C6 1.403(3) . ?
N3 C7 1.418(3) . ?
N4 C12 1.402(3) . ?
C1 C2 1.411(3) . ?
C1 C6 1.421(4) . ?
C2 C3 1.384(4) . ?
C2 H2A 0.9500 . ?
C3 C4 1.388(4) . ?
C3 H3A 0.9500 . ?
C4 C5 1.375(4) . ?
C4 H4A 0.9500 . ?
C5 C6 1.407(3) . ?
C5 H5A 0.9500 . ?
C7 C8 1.396(3) . ?
C7 C12 1.409(3) . ?
C8 C9 1.376(4) . ?
C8 H8A 0.9500 . ?
C9 C10 1.398(4) . ?
C9 H9A 0.9500 . ?
C10 C11 1.380(4) . ?
C10 H10A 0.9500 . ?
C11 C12 1.404(3) . ?
C11 H11A 0.9500 . ?
C13 C18 1.416(3) . ?
C13 C14 1.417(4) . ?
C14 C15 1.397(3) . ?
C14 C19 1.527(3) . ?
C15 C16 1.389(4) . ?
C15 H15A 0.9500 . ?
C16 C17 1.375(4) . ?
C16 C22 1.527(4) . ?
C17 C18 1.400(4) . ?
C17 H17A 0.9500 . ?
C18 C25 1.534(4) . ?
C19 C21 1.530(4) . ?
C19 C20 1.532(4) . ?
C19 H19A 1.0000 . ?
C20 H20A 0.9800 . ?
C20 H20B 0.9800 . ?
C20 H20C 0.9800 . ?
C21 H21A 0.9800 . ?
C21 H21B 0.9800 . ?
C21 H21C 0.9800 . ?
C22 C24 1.517(4) . ?
C22 C23 1.522(4) . ?
C22 H22A 1.0000 . ?
C23 H23A 0.9800 . ?
C23 H23B 0.9800 . ?
C23 H23C 0.9800 . ?
C24 H24A 0.9800 . ?
C24 H24B 0.9800 . ?
C24 H24C 0.9800 . ?
C25 C26 1.527(4) . ?
C25 C27 1.537(4) . ?
C25 H25A 1.0000 . ?
C26 H26A 0.9800 . ?
C26 H26B 0.9800 . ?
C26 H26C 0.9800 . ?
C27 H27A 0.9800 . ?
C27 H27B 0.9800 . ?
C27 H27C 0.9800 . ?
C28 C29 1.415(3) . ?
C28 C33 1.424(3) . ?
C29 C30 1.392(4) . ?
C29 C34 1.538(3) . ?
C30 C31 1.385(4) . ?
C30 H30A 0.9500 . ?
C31 C32 1.387(4) . ?
C31 C37 1.521(4) . ?
C32 C33 1.394(4) . ?
C32 H32A 0.9500 . ?
C33 C40 1.532(3) . ?
C34 C35 1.530(4) . ?
C34 C36 1.534(4) . ?
C34 H34A 1.0000 . ?
C35 H35A 0.9800 . ?
C35 H35B 0.9800 . ?
C35 H35C 0.9800 . ?
C36 H36A 0.9800 . ?
C36 H36B 0.9800 . ?
C36 H36C 0.9800 . ?
C37 C39 1.517(4) . ?
C37 C38 1.533(4) . ?
C37 H37A 1.0000 . ?
C38 H38A 0.9800 . ?
C38 H38B 0.9800 . ?
C38 H38C 0.9800 . ?
C39 H39A 0.9800 . ?
C39 H39B 0.9800 . ?
C39 H39C 0.9800 . ?
C40 C42 1.530(4) . ?
C40 C41 1.536(4) . ?
C40 H40A 1.0000 . ?
C41 H41A 0.9800 . ?
C41 H41B 0.9800 . ?
C41 H41C 0.9800 . ?
C42 H42A 0.9800 . ?
C42 H42B 0.9800 . ?
C42 H42C 0.9800 . ?
C43 C44 1.504(4) . ?
C44 H44A 0.9800 . ?
C44 H44B 0.9800 . ?
C44 H44C 0.9800 . ?
C45 C46 1.497(5) . ?
C45 C47 1.526(6) . ?
C45 H45A 1.0000 . ?
C46 H46A 0.9800 . ?
C46 H46B 0.9800 . ?
C46 H46C 0.9800 . ?
C47 H47A 0.9800 . ?
C47 H47B 0.9800 . ?
C47 H47C 0.9800 . ?
